data_1540675
loop_
_publ_author_name
'Sinha, Woormileela'
'Sommer, Michael G.'
'van der Meer, Margarethe'
'Plebst, Sebastian'
'Sarkar, Biprajit'
'Kar, Sanjib'

_publ_section_title
;
 Structural, electrochemical and spectroelectrochemical study on the
 geometric and electronic structures of [(corrolato)Au(III)](n) (n = 0,
 +1, -1) complexes.
;
_journal_issue 7
_journal_name_full 'Dalton transactions (Cambridge, England : 2003)'
_journal_page_first 2914
_journal_page_last 2923
_journal_paper_doi 10.1039/c5dt03737a
_journal_volume 45
_journal_year 2016
_chemical_compound_source NA
_chemical_formula_moiety 'C51 H33 Au N6 O2'
_chemical_formula_sum 'C51 H33 Au N6 O2'
_chemical_formula_weight 958.83
_chemical_name_systematic
;
 ?
;
_chemical_properties_physical 'Light-sensitive, Photo-sensitive'
_space_group_IT_number 2
_symmetry_cell_setting triclinic
_symmetry_space_group_name_Hall '-P 1'
_symmetry_space_group_name_H-M 'P -1'
_atom_sites_solution_hydrogens geom
_atom_sites_solution_primary direct
_atom_sites_solution_secondary difmap
_audit_creation_method SHELXL-97
_audit_update_record
;
2015-06-26 deposited with the CCDC.
2015-12-08 downloaded from the CCDC.
;
_cell_angle_alpha 106.257(3)
_cell_angle_beta 106.034(3)
_cell_angle_gamma 95.639(3)
_cell_formula_units_Z 2
_cell_length_a 8.6926(9)
_cell_length_b 15.5671(16)
_cell_length_c 15.6537(16)
_cell_measurement_reflns_used 6025
_cell_measurement_temperature 100
_cell_measurement_theta_max 25.05
_cell_measurement_theta_min 2.29
_cell_volume 1918.7(3)
_computing_cell_refinement 'Bruker SAINT'
_computing_data_collection 'Bruker APEX2'
_computing_data_reduction 'Bruker SAINT'
_computing_molecular_graphics 'Bruker SHELXTL'
_computing_publication_material 'Bruker SHELXTL'
_computing_structure_refinement 'SHELXL-97 (Sheldrick, 2008)'
_computing_structure_solution 'SHELXS-97 (Sheldrick, 2008)'
_diffrn_ambient_temperature 100
_diffrn_measured_fraction_theta_full 0.981
_diffrn_measured_fraction_theta_max 0.981
_diffrn_measurement_device_type 'Bruker APEX-II CCD'
_diffrn_measurement_method '\f and \w scans'
_diffrn_radiation_monochromator graphite
_diffrn_radiation_source 'fine-focus sealed tube'
_diffrn_radiation_type MoK\a
_diffrn_radiation_wavelength 0.71073
_diffrn_reflns_av_R_equivalents 0.0451
_diffrn_reflns_av_sigmaI/netI 0.0664
_diffrn_reflns_limit_h_max 10
_diffrn_reflns_limit_h_min -10
_diffrn_reflns_limit_k_max 18
_diffrn_reflns_limit_k_min -17
_diffrn_reflns_limit_l_max 18
_diffrn_reflns_limit_l_min -18
_diffrn_reflns_number 16606
_diffrn_reflns_theta_full 25.35
_diffrn_reflns_theta_max 25.35
_diffrn_reflns_theta_min 1.39
_exptl_absorpt_coefficient_mu 3.887
_exptl_absorpt_correction_T_max 0.7452
_exptl_absorpt_correction_T_min 0.5930
_exptl_absorpt_correction_type multi-scan
_exptl_absorpt_process_details '(SADABS; Bruker, 2007)'
_exptl_crystal_colour dark-red
_exptl_crystal_density_diffrn 1.660
_exptl_crystal_density_method 'not measured'
_exptl_crystal_description rhombic
_exptl_crystal_F_000 952
_exptl_crystal_recrystallization_method 'Re-crystallisation from solvent: Dichloromethane'
_exptl_crystal_size_max 0.2
_exptl_crystal_size_mid 0.1
_exptl_crystal_size_min 0.1
_refine_diff_density_max 2.998
_refine_diff_density_min -2.131
_refine_diff_density_rms 0.282
_refine_ls_extinction_coef 0.0058(5)
_refine_ls_extinction_expression Fc^*^=kFc[1+0.001xFc^2^\l^3^/sin(2\q)]^-1/4^
_refine_ls_extinction_method SHELXL
_refine_ls_goodness_of_fit_ref 0.995
_refine_ls_hydrogen_treatment mixed
_refine_ls_matrix_type full
_refine_ls_number_parameters 542
_refine_ls_number_reflns 6891
_refine_ls_number_restraints 0
_refine_ls_restrained_S_all 0.995
_refine_ls_R_factor_all 0.0609
_refine_ls_R_factor_gt 0.0432
_refine_ls_shift/su_max 0.001
_refine_ls_shift/su_mean 0.000
_refine_ls_structure_factor_coef Fsqd
_refine_ls_weighting_details 'calc w=1/[\s^2^(Fo^2^)+(0.0804P)^2^+0.0000P] where P=(Fo^2^+2Fc^2^)/3'
_refine_ls_weighting_scheme calc
_refine_ls_wR_factor_gt 0.1032
_refine_ls_wR_factor_ref 0.1195
_reflns_number_gt 5692
_reflns_number_total 6891
_reflns_threshold_expression >2\s(I)
_cod_data_source_file c5dt03737a2.cif
_cod_data_source_block s_kar_aw4c_1r_0m
_cod_depositor_comments
;
The following automatic conversions were performed:

'_symmetry_cell_setting' value 'Triclinic' changed to 'triclinic'
according to
/usr/data/users/saulius/crontab/automatic-downloads/rss-feeds/RSC/lib/dictionaries/cif_core.dic
dictionary named 'cif_core.dic' version 2.4.2 from 2011-04-26.

Automatic conversion script
Id: cif_fix_values 4268 2015-11-12 08:31:59Z antanas 

 Adding full bibliography for 1540675.cif.
;
_cod_original_sg_symbol_H-M P-1
_cod_database_code 1540675

loop_
_symmetry_equiv_pos_as_xyz
'x, y, z'
'-x, -y, -z'

loop_
_atom_site_label
_atom_site_type_symbol
_atom_site_fract_x
_atom_site_fract_y
_atom_site_fract_z
_atom_site_U_iso_or_equiv
_atom_site_adp_type
_atom_site_occupancy
_atom_site_symmetry_multiplicity
_atom_site_calc_flag
_atom_site_refinement_flags
C7 C -0.0133(8) 0.1523(5) 0.3653(5) 0.0214(15) Uani 1 1 d .
H7 H -0.0595 0.1006 0.3746 0.026 Uiso 1 1 calc R
C30 C 0.1684(8) 0.0829(5) -0.0133(5) 0.0261(16) Uani 1 1 d .
C31 C -0.1190(8) 0.0894(5) -0.0911(5) 0.0238(15) Uani 1 1 d .
H31 H -0.1191 0.0458 -0.1456 0.029 Uiso 1 1 calc R
C32 C -0.2548(8) 0.1240(5) -0.0890(5) 0.0244(16) Uani 1 1 d .
H32 H -0.3479 0.1031 -0.1414 0.029 Uiso 1 1 calc R
C33 C -0.2561(8) 0.1919(5) -0.0074(5) 0.0252(16) Uani 1 1 d .
C36 C 0.0235(8) 0.1181(4) -0.0120(5) 0.0207(15) Uani 1 1 d .
C37 C 0.3071(9) -0.0098(5) -0.1012(5) 0.0293(17) Uani 1 1 d .
H37A H 0.2891 -0.0500 -0.1634 0.044 Uiso 1 1 calc R
H37B H 0.3349 -0.0425 -0.0571 0.044 Uiso 1 1 calc R
H37C H 0.3948 0.0401 -0.0862 0.044 Uiso 1 1 calc R
C38 C -0.4104(10) 0.2855(5) 0.0682(6) 0.0363(19) Uani 1 1 d .
H38A H -0.5159 0.3021 0.0562 0.055 Uiso 1 1 calc R
H38B H -0.3279 0.3389 0.0869 0.055 Uiso 1 1 calc R
H38C H -0.3932 0.2587 0.1175 0.055 Uiso 1 1 calc R
C45 C 0.6424(9) 0.9027(5) 0.3104(5) 0.0289(17) Uani 1 1 d .
C46 C 0.0838(14) 0.3121(6) 0.9090(7) 0.060(3) Uani 1 1 d .
H46 H 0.0066 0.2675 0.9110 0.072 Uiso 1 1 calc R
C47 C 0.2211(13) 0.2906(6) 0.8926(7) 0.056(3) Uani 1 1 d .
H47 H 0.2369 0.2308 0.8828 0.067 Uiso 1 1 calc R
C48 C 0.3377(13) 0.3540(7) 0.8901(7) 0.061(3) Uani 1 1 d .
H48 H 0.4308 0.3375 0.8771 0.073 Uiso 1 1 calc R
C49 C 0.3159(13) 0.4436(7) 0.9071(7) 0.058(3) Uani 1 1 d .
H49 H 0.3968 0.4882 0.9084 0.070 Uiso 1 1 calc R
C50 C 0.1748(13) 0.4662(6) 0.9219(7) 0.057(3) Uani 1 1 d .
H50 H 0.1580 0.5258 0.9314 0.068 Uiso 1 1 calc R
C51 C 0.0570(14) 0.3997(7) 0.9228(7) 0.060(3) Uani 1 1 d .
H51 H -0.0392 0.4144 0.9327 0.072 Uiso 1 1 calc R
N6 N 0.7008(8) 0.9570(5) 0.2877(5) 0.0394(17) Uani 1 1 d .
O1 O 0.1633(6) 0.0243(3) -0.0964(3) 0.0279(11) Uani 1 1 d .
O2 O -0.4021(6) 0.2219(4) -0.0141(4) 0.0317(12) Uani 1 1 d .
C1 C 0.1833(8) 0.5115(5) 0.6299(5) 0.0225(15) Uani 1 1 d .
C2 C 0.1212(8) 0.4994(5) 0.7002(5) 0.0256(16) Uani 1 1 d .
H2 H 0.1280 0.5443 0.7555 0.031 Uiso 1 1 calc R
C3 C 0.0480(8) 0.4089(5) 0.6726(5) 0.0218(15) Uani 1 1 d .
H3 H -0.0005 0.3819 0.7072 0.026 Uiso 1 1 calc R
C4 C 0.0592(8) 0.3636(5) 0.5826(5) 0.0221(15) Uani 1 1 d .
C5 C 0.0045(8) 0.2729(4) 0.5203(5) 0.0201(15) Uani 1 1 d .
C6 C 0.0236(7) 0.2438(5) 0.4307(5) 0.0197(15) Uani 1 1 d .
C8 C 0.0290(8) 0.1530(4) 0.2889(5) 0.0218(15) Uani 1 1 d .
H8 H 0.0158 0.1027 0.2367 0.026 Uiso 1 1 calc R
C9 C 0.0989(8) 0.2460(4) 0.3027(5) 0.0210(15) Uani 1 1 d .
C10 C 0.1654(8) 0.2796(5) 0.2427(5) 0.0221(15) Uani 1 1 d .
C11 C 0.2391(8) 0.3691(5) 0.2611(5) 0.0242(16) Uani 1 1 d .
C12 C 0.3071(9) 0.4078(5) 0.2039(5) 0.0269(16) Uani 1 1 d .
H12 H 0.3081 0.3766 0.1441 0.032 Uiso 1 1 calc R
C13 C 0.3698(9) 0.4971(5) 0.2507(5) 0.0289(17) Uani 1 1 d .
H13 H 0.4224 0.5373 0.2289 0.035 Uiso 1 1 calc R
C14 C 0.3417(8) 0.5192(4) 0.3385(5) 0.0220(15) Uani 1 1 d .
C15 C 0.3865(8) 0.6057(5) 0.4111(5) 0.0220(15) Uani 1 1 d .
C16 C 0.3655(8) 0.6213(5) 0.4997(5) 0.0231(15) Uani 1 1 d .
C17 C 0.3999(8) 0.6998(5) 0.5820(5) 0.0241(16) Uani 1 1 d .
H17 H 0.4525 0.7579 0.5901 0.029 Uiso 1 1 calc R
C18 C 0.3423(9) 0.6750(5) 0.6462(5) 0.0297(17) Uani 1 1 d .
H18 H 0.3498 0.7129 0.7054 0.036 Uiso 1 1 calc R
C19 C 0.2695(8) 0.5816(5) 0.6070(5) 0.0249(16) Uani 1 1 d .
C20 C -0.0710(8) 0.2039(4) 0.5532(5) 0.0201(14) Uani 1 1 d .
C21 C 0.0017(8) 0.1963(5) 0.6412(5) 0.0232(15) Uani 1 1 d .
H21 H 0.0990 0.2356 0.6801 0.028 Uiso 1 1 calc R
C22 C -0.0662(8) 0.1320(5) 0.6723(5) 0.0250(16) Uani 1 1 d .
H22 H -0.0156 0.1283 0.7315 0.030 Uiso 1 1 calc R
C23 C -0.2115(8) 0.0729(4) 0.6139(5) 0.0224(15) Uani 1 1 d .
C24 C -0.2849(8) 0.0793(5) 0.5264(5) 0.0217(15) Uani 1 1 d .
H24 H -0.3820 0.0398 0.4877 0.026 Uiso 1 1 calc R
C25 C -0.2167(8) 0.1431(5) 0.4954(5) 0.0213(15) Uani 1 1 d .
H25 H -0.2672 0.1460 0.4359 0.026 Uiso 1 1 calc R
C26 C -0.2885(8) 0.0059(5) 0.6454(5) 0.0260(16) Uani 1 1 d .
C27 C 0.1605(8) 0.2109(4) 0.1534(5) 0.0225(15) Uani 1 1 d .
C28 C 0.2945(8) 0.1712(5) 0.1492(5) 0.0246(15) Uani 1 1 d .
H28 H 0.3843 0.1863 0.2031 0.030 Uiso 1 1 calc R
C29 C 0.2994(8) 0.1094(5) 0.0669(5) 0.0264(16) Uani 1 1 d .
H29 H 0.3934 0.0857 0.0664 0.032 Uiso 1 1 calc R
C34 C -0.1221(8) 0.2204(5) 0.0702(5) 0.0249(16) Uani 1 1 d .
H34 H -0.1245 0.2649 0.1236 0.030 Uiso 1 1 calc R
C35 C 0.0213(8) 0.1839(4) 0.0717(5) 0.0214(15) Uani 1 1 d .
C39 C 0.4499(8) 0.6858(4) 0.3873(5) 0.0194(14) Uani 1 1 d .
C40 C 0.3665(8) 0.7008(4) 0.3048(5) 0.0233(15) Uani 1 1 d .
H40 H 0.2682 0.6623 0.2663 0.028 Uiso 1 1 calc R
C41 C 0.4259(9) 0.7715(5) 0.2786(5) 0.0266(16) Uani 1 1 d .
H41 H 0.3701 0.7795 0.2223 0.032 Uiso 1 1 calc R
C42 C 0.5707(8) 0.8306(5) 0.3378(5) 0.0244(16) Uani 1 1 d .
C43 C 0.6495(8) 0.8200(5) 0.4227(5) 0.0230(15) Uani 1 1 d .
H43 H 0.7433 0.8613 0.4634 0.028 Uiso 1 1 calc R
C44 C 0.5891(8) 0.7477(5) 0.4475(5) 0.0221(15) Uani 1 1 d .
H44 H 0.6425 0.7410 0.5049 0.027 Uiso 1 1 calc R
Au1 Au 0.19516(3) 0.426440(17) 0.447981(19) 0.02094(13) Uani 1 1 d .
N1 N 0.1410(7) 0.4292(4) 0.5603(4) 0.0225(13) Uani 1 1 d .
N2 N 0.0912(6) 0.2979(4) 0.3872(4) 0.0174(12) Uani 1 1 d .
N3 N 0.2647(6) 0.4397(4) 0.3426(4) 0.0195(12) Uani 1 1 d .
N4 N 0.2899(6) 0.5524(4) 0.5222(4) 0.0212(13) Uani 1 1 d .
N5 N -0.3540(8) -0.0470(5) 0.6686(5) 0.0364(16) Uani 1 1 d .

loop_
_atom_site_aniso_label
_atom_site_aniso_U_11
_atom_site_aniso_U_22
_atom_site_aniso_U_33
_atom_site_aniso_U_23
_atom_site_aniso_U_13
_atom_site_aniso_U_12
C7 0.019(3) 0.020(4) 0.023(4) 0.003(3) 0.007(3) 0.003(3)
C30 0.028(4) 0.019(4) 0.032(4) 0.007(3) 0.014(3) 0.002(3)
C31 0.030(4) 0.021(4) 0.021(4) 0.006(3) 0.011(3) 0.000(3)
C32 0.025(4) 0.028(4) 0.019(4) 0.011(3) 0.003(3) 0.002(3)
C33 0.024(4) 0.023(4) 0.027(4) 0.008(3) 0.005(3) 0.001(3)
C36 0.025(4) 0.017(3) 0.021(4) 0.008(3) 0.008(3) -0.001(3)
C37 0.029(4) 0.032(4) 0.029(4) 0.008(3) 0.014(3) 0.009(3)
C38 0.035(4) 0.037(5) 0.042(5) 0.011(4) 0.016(4) 0.018(4)
C45 0.027(4) 0.025(4) 0.029(4) 0.007(3) 0.004(3) 0.001(3)
C46 0.090(8) 0.036(5) 0.047(6) 0.019(5) 0.011(6) -0.004(5)
C47 0.069(7) 0.037(5) 0.045(6) 0.016(5) -0.010(5) 0.010(5)
C48 0.055(6) 0.066(7) 0.054(7) 0.019(6) 0.005(5) 0.019(5)
C49 0.073(7) 0.047(6) 0.050(6) 0.023(5) 0.009(5) 0.000(5)
C50 0.091(8) 0.037(5) 0.059(7) 0.018(5) 0.045(6) 0.017(5)
C51 0.075(7) 0.055(6) 0.058(7) 0.013(5) 0.039(6) 0.008(5)
N6 0.045(4) 0.031(4) 0.039(4) 0.018(3) 0.005(3) -0.005(3)
O1 0.030(3) 0.024(3) 0.025(3) 0.002(2) 0.007(2) 0.006(2)
O2 0.027(3) 0.037(3) 0.029(3) 0.011(2) 0.004(2) 0.009(2)
C1 0.023(4) 0.022(4) 0.018(4) 0.002(3) 0.004(3) 0.005(3)
C2 0.028(4) 0.028(4) 0.021(4) 0.005(3) 0.010(3) 0.009(3)
C3 0.023(4) 0.019(3) 0.024(4) 0.004(3) 0.012(3) 0.003(3)
C4 0.018(3) 0.027(4) 0.024(4) 0.012(3) 0.009(3) -0.001(3)
C5 0.017(3) 0.015(3) 0.030(4) 0.012(3) 0.006(3) 0.002(3)
C6 0.011(3) 0.021(3) 0.028(4) 0.011(3) 0.004(3) 0.005(3)
C8 0.018(3) 0.016(3) 0.022(4) -0.001(3) -0.001(3) 0.000(3)
C9 0.014(3) 0.018(3) 0.026(4) 0.007(3) 0.000(3) 0.003(3)
C10 0.022(3) 0.025(4) 0.020(4) 0.007(3) 0.005(3) 0.008(3)
C11 0.024(4) 0.024(4) 0.026(4) 0.011(3) 0.008(3) 0.006(3)
C12 0.036(4) 0.023(4) 0.023(4) 0.006(3) 0.012(3) 0.004(3)
C13 0.037(4) 0.026(4) 0.030(4) 0.012(3) 0.017(3) 0.004(3)
C14 0.022(3) 0.015(3) 0.031(4) 0.009(3) 0.008(3) 0.009(3)
C15 0.018(3) 0.021(4) 0.029(4) 0.012(3) 0.006(3) 0.005(3)
C16 0.019(3) 0.021(4) 0.029(4) 0.012(3) 0.004(3) 0.006(3)
C17 0.031(4) 0.022(4) 0.016(4) 0.001(3) 0.006(3) 0.008(3)
C18 0.044(5) 0.017(4) 0.026(4) 0.005(3) 0.008(3) 0.008(3)
C19 0.028(4) 0.014(3) 0.026(4) 0.003(3) 0.002(3) 0.004(3)
C20 0.021(3) 0.014(3) 0.026(4) 0.006(3) 0.008(3) 0.008(3)
C21 0.019(3) 0.024(4) 0.027(4) 0.009(3) 0.007(3) 0.003(3)
C22 0.027(4) 0.028(4) 0.019(4) 0.010(3) 0.002(3) 0.008(3)
C23 0.024(4) 0.017(3) 0.027(4) 0.005(3) 0.009(3) 0.007(3)
C24 0.019(3) 0.021(4) 0.024(4) 0.006(3) 0.007(3) 0.003(3)
C25 0.021(3) 0.023(4) 0.018(4) 0.008(3) 0.003(3) 0.005(3)
C26 0.026(4) 0.024(4) 0.030(4) 0.011(3) 0.007(3) 0.007(3)
C27 0.028(4) 0.012(3) 0.026(4) 0.006(3) 0.007(3) 0.001(3)
C28 0.024(4) 0.025(4) 0.023(4) 0.008(3) 0.004(3) 0.004(3)
C29 0.025(4) 0.023(4) 0.028(4) 0.006(3) 0.005(3) 0.007(3)
C34 0.034(4) 0.020(4) 0.022(4) 0.008(3) 0.011(3) 0.005(3)
C35 0.024(4) 0.013(3) 0.031(4) 0.011(3) 0.011(3) 0.003(3)
C39 0.020(3) 0.011(3) 0.026(4) 0.004(3) 0.007(3) 0.006(3)
C40 0.025(4) 0.017(3) 0.023(4) 0.005(3) 0.002(3) 0.001(3)
C41 0.033(4) 0.023(4) 0.026(4) 0.011(3) 0.008(3) 0.008(3)
C42 0.028(4) 0.019(4) 0.036(4) 0.016(3) 0.017(3) 0.010(3)
C43 0.017(3) 0.020(4) 0.032(4) 0.009(3) 0.007(3) 0.002(3)
C44 0.020(3) 0.022(4) 0.027(4) 0.011(3) 0.007(3) 0.008(3)
Au1 0.02432(18) 0.01459(16) 0.02284(18) 0.00546(11) 0.00678(11) 0.00263(10)
N1 0.031(3) 0.017(3) 0.015(3) 0.002(2) 0.004(2) 0.005(2)
N2 0.016(3) 0.016(3) 0.020(3) 0.006(2) 0.005(2) 0.004(2)
N3 0.020(3) 0.019(3) 0.022(3) 0.009(3) 0.008(2) 0.004(2)
N4 0.022(3) 0.018(3) 0.018(3) 0.001(2) 0.002(2) -0.002(2)
N5 0.034(4) 0.036(4) 0.043(4) 0.023(3) 0.009(3) 0.004(3)

loop_
_atom_type_symbol
_atom_type_description
_atom_type_scat_dispersion_real
_atom_type_scat_dispersion_imag
_atom_type_scat_source
C C 0.0030 0.0020 'International Tables Vol C Tables 4.2.6.8 and 6.1.1.4'
H H 0.0000 0.0000 'International Tables Vol C Tables 4.2.6.8 and 6.1.1.4'
Au Au -2.0130 8.8020 'International Tables Vol C Tables 4.2.6.8 and 6.1.1.4'
N N 0.0060 0.0030 'International Tables Vol C Tables 4.2.6.8 and 6.1.1.4'
O O 0.0110 0.0060 'International Tables Vol C Tables 4.2.6.8 and 6.1.1.4'

loop_
_geom_angle_atom_site_label_1
_geom_angle_atom_site_label_2
_geom_angle_atom_site_label_3
_geom_angle
C8 C7 C6 110.0(6)
O1 C30 C29 125.1(7)
O1 C30 C36 115.6(6)
C29 C30 C36 119.3(7)
C32 C31 C36 121.3(7)
C31 C32 C33 120.2(6)
C34 C33 O2 125.2(7)
C34 C33 C32 120.1(7)
O2 C33 C32 114.7(6)
C30 C36 C31 122.0(7)
C30 C36 C35 119.2(6)
C31 C36 C35 118.8(6)
N6 C45 C42 177.9(9)
C47 C46 C51 120.2(10)
C46 C47 C48 121.7(10)
C47 C48 C49 119.2(11)
C50 C49 C48 119.8(10)
C49 C50 C51 119.7(9)
C46 C51 C50 119.4(10)
C30 O1 C37 117.1(6)
C33 O2 C38 116.0(6)
N1 C1 C2 106.6(6)
N1 C1 C19 112.5(6)
C2 C1 C19 140.8(7)
C3 C2 C1 107.7(6)
C2 C3 C4 108.7(6)
N1 C4 C5 121.3(6)
N1 C4 C3 105.0(6)
C5 C4 C3 133.7(6)
C4 C5 C6 123.8(6)
C4 C5 C20 117.9(6)
C6 C5 C20 118.2(6)
N2 C6 C5 126.9(6)
N2 C6 C7 104.5(6)
C5 C6 C7 128.6(6)
C7 C8 C9 107.6(6)
N2 C9 C10 125.0(6)
N2 C9 C8 106.9(6)
C10 C9 C8 128.1(7)
C11 C10 C9 126.1(7)
C11 C10 C27 117.8(6)
C9 C10 C27 116.1(6)
N3 C11 C10 125.6(6)
N3 C11 C12 105.3(6)
C10 C11 C12 129.2(7)
C13 C12 C11 109.1(7)
C12 C13 C14 108.4(6)
N3 C14 C13 106.3(6)
N3 C14 C15 125.6(6)
C13 C14 C15 128.0(6)
C14 C15 C16 125.0(6)
C14 C15 C39 116.6(6)
C16 C15 C39 118.2(6)
N4 C16 C17 103.7(6)
N4 C16 C15 121.2(6)
C17 C16 C15 135.0(6)
C18 C17 C16 108.8(6)
C17 C18 C19 108.1(7)
N4 C19 C18 106.5(6)
N4 C19 C1 113.7(6)
C18 C19 C1 139.8(7)
C21 C20 C25 117.9(6)
C21 C20 C5 121.3(6)
C25 C20 C5 120.8(6)
C22 C21 C20 121.9(6)
C21 C22 C23 119.1(6)
C24 C23 C22 119.8(6)
C24 C23 C26 119.7(6)
C22 C23 C26 120.5(6)
C25 C24 C23 121.0(6)
C24 C25 C20 120.3(6)
N5 C26 C23 177.9(8)
C28 C27 C35 118.4(7)
C28 C27 C10 119.4(6)
C35 C27 C10 122.2(6)
C27 C28 C29 122.0(7)
C30 C29 C28 121.1(7)
C33 C34 C35 121.4(7)
C27 C35 C34 122.0(7)
C27 C35 C36 119.9(6)
C34 C35 C36 118.2(6)
C44 C39 C40 118.6(6)
C44 C39 C15 121.1(6)
C40 C39 C15 120.2(6)
C41 C40 C39 121.6(6)
C40 C41 C42 119.0(7)
C41 C42 C43 120.1(6)
C41 C42 C45 120.7(7)
C43 C42 C45 119.2(6)
C44 C43 C42 120.2(6)
C39 C44 C43 120.3(6)
N1 Au1 N4 80.8(2)
N1 Au1 N3 172.7(2)
N4 Au1 N3 91.9(2)
N1 Au1 N2 91.7(2)
N4 Au1 N2 172.5(2)
N3 Au1 N2 95.6(2)
C1 N1 C4 112.0(6)
C1 N1 Au1 116.4(5)
C4 N1 Au1 131.5(5)
C9 N2 C6 111.0(5)
C9 N2 Au1 123.8(4)
C6 N2 Au1 124.4(5)
C14 N3 C11 110.9(6)
C14 N3 Au1 125.6(5)
C11 N3 Au1 123.5(4)
C19 N4 C16 112.8(6)
C19 N4 Au1 116.5(4)
C16 N4 Au1 130.5(5)

loop_
_geom_bond_atom_site_label_1
_geom_bond_atom_site_label_2
_geom_bond_distance
C7 C8 1.347(10)
C7 C6 1.446(9)
C30 O1 1.349(9)
C30 C29 1.369(10)
C30 C36 1.425(10)
C31 C32 1.349(10)
C31 C36 1.415(10)
C32 C33 1.415(10)
C33 C34 1.358(10)
C33 O2 1.382(8)
C36 C35 1.425(10)
C37 O1 1.418(8)
C38 O2 1.414(9)
C45 N6 1.132(9)
C45 C42 1.453(9)
C46 C47 1.342(15)
C46 C51 1.374(14)
C47 C48 1.361(14)
C48 C49 1.387(14)
C49 C50 1.372(14)
C50 C51 1.388(13)
C1 N1 1.367(9)
C1 C2 1.401(10)
C1 C19 1.444(10)
C2 C3 1.382(10)
C3 C4 1.423(10)
C4 N1 1.365(8)
C4 C5 1.419(10)
C5 C6 1.410(10)
C5 C20 1.486(9)
C6 N2 1.401(8)
C8 C9 1.446(9)
C9 N2 1.366(9)
C9 C10 1.417(10)
C10 C11 1.389(10)
C10 C27 1.490(10)
C11 N3 1.377(9)
C11 C12 1.428(10)
C12 C13 1.352(10)
C13 C14 1.416(10)
C14 N3 1.375(8)
C14 C15 1.432(10)
C15 C16 1.406(10)
C15 C39 1.495(9)
C16 N4 1.381(8)
C16 C17 1.441(10)
C17 C18 1.367(10)
C18 C19 1.413(10)
C19 N4 1.345(10)
C20 C21 1.392(9)
C20 C25 1.404(9)
C21 C22 1.379(9)
C22 C23 1.393(9)
C23 C24 1.379(10)
C23 C26 1.454(10)
C24 C25 1.373(9)
C26 N5 1.150(9)
C27 C28 1.379(10)
C27 C35 1.422(10)
C28 C29 1.390(10)
C34 C35 1.418(10)
C39 C44 1.383(9)
C39 C40 1.391(9)
C40 C41 1.379(9)
C41 C42 1.393(10)
C42 C43 1.381(10)
C43 C44 1.391(9)
Au1 N1 1.932(6)
Au1 N4 1.937(6)
Au1 N3 1.961(5)
Au1 N2 1.957(5)

loop_
_geom_torsion_atom_site_label_1
_geom_torsion_atom_site_label_2
_geom_torsion_atom_site_label_3
_geom_torsion_atom_site_label_4
_geom_torsion
C36 C31 C32 C33 1.4(10)
C31 C32 C33 C34 -2.1(10)
C31 C32 C33 O2 179.9(6)
O1 C30 C36 C31 3.5(9)
C29 C30 C36 C31 -176.4(6)
O1 C30 C36 C35 -176.9(6)
C29 C30 C36 C35 3.3(10)
C32 C31 C36 C30 -179.4(6)
C32 C31 C36 C35 1.0(10)
C51 C46 C47 C48 0.7(16)
C46 C47 C48 C49 1.6(16)
C47 C48 C49 C50 -2.9(15)
C48 C49 C50 C51 2.0(16)
C47 C46 C51 C50 -1.6(16)
C49 C50 C51 C46 0.2(16)
C29 C30 O1 C37 -2.2(10)
C36 C30 O1 C37 178.0(6)
C34 C33 O2 C38 -1.8(10)
C32 C33 O2 C38 176.1(6)
N1 C1 C2 C3 2.2(8)
C19 C1 C2 C3 179.2(9)
C1 C2 C3 C4 -1.8(8)
C2 C3 C4 N1 0.7(8)
C2 C3 C4 C5 -178.8(7)
N1 C4 C5 C6 -2.5(10)
C3 C4 C5 C6 177.0(7)
N1 C4 C5 C20 174.9(6)
C3 C4 C5 C20 -5.6(11)
C4 C5 C6 N2 -2.8(11)
C20 C5 C6 N2 179.8(6)
C4 C5 C6 C7 173.8(6)
C20 C5 C6 C7 -3.6(10)
C8 C7 C6 N2 -0.2(7)
C8 C7 C6 C5 -177.4(6)
C6 C7 C8 C9 1.1(7)
C7 C8 C9 N2 -1.5(7)
C7 C8 C9 C10 177.8(7)
N2 C9 C10 C11 2.8(11)
C8 C9 C10 C11 -176.4(7)
N2 C9 C10 C27 -179.7(6)
C8 C9 C10 C27 1.1(10)
C9 C10 C11 N3 2.3(11)
C27 C10 C11 N3 -175.1(6)
C9 C10 C11 C12 -179.4(7)
C27 C10 C11 C12 3.2(11)
N3 C11 C12 C13 0.2(8)
C10 C11 C12 C13 -178.4(7)
C11 C12 C13 C14 -1.1(9)
C12 C13 C14 N3 1.5(8)
C12 C13 C14 C15 -179.9(7)
N3 C14 C15 C16 3.3(11)
C13 C14 C15 C16 -175.0(7)
N3 C14 C15 C39 -172.4(6)
C13 C14 C15 C39 9.3(10)
C14 C15 C16 N4 -3.3(10)
C39 C15 C16 N4 172.4(6)
C14 C15 C16 C17 180.0(7)
C39 C15 C16 C17 -4.3(12)
N4 C16 C17 C18 -1.1(8)
C15 C16 C17 C18 176.0(7)
C16 C17 C18 C19 -0.5(8)
C17 C18 C19 N4 2.0(8)
C17 C18 C19 C1 -177.9(8)
N1 C1 C19 N4 0.4(9)
C2 C1 C19 N4 -176.4(8)
N1 C1 C19 C18 -179.7(8)
C2 C1 C19 C18 3.4(17)
C4 C5 C20 C21 -47.5(9)
C6 C5 C20 C21 130.0(7)
C4 C5 C20 C25 133.9(7)
C6 C5 C20 C25 -48.5(9)
C25 C20 C21 C22 -0.7(11)
C5 C20 C21 C22 -179.4(6)
C20 C21 C22 C23 0.2(11)
C21 C22 C23 C24 0.1(11)
C21 C22 C23 C26 -178.5(7)
C22 C23 C24 C25 0.2(11)
C26 C23 C24 C25 178.7(7)
C23 C24 C25 C20 -0.7(11)
C21 C20 C25 C24 1.0(10)
C5 C20 C25 C24 179.6(6)
C24 C23 C26 N5 -28(24)
C22 C23 C26 N5 151(23)
C11 C10 C27 C28 83.0(8)
C9 C10 C27 C28 -94.7(8)
C11 C10 C27 C35 -97.4(8)
C9 C10 C27 C35 84.8(8)
C35 C27 C28 C29 3.0(10)
C10 C27 C28 C29 -177.5(6)
O1 C30 C29 C28 179.1(6)
C36 C30 C29 C28 -1.1(10)
C27 C28 C29 C30 -2.1(11)
O2 C33 C34 C35 178.1(6)
C32 C33 C34 C35 0.3(10)
C28 C27 C35 C34 179.3(6)
C10 C27 C35 C34 -0.3(10)
C28 C27 C35 C36 -0.7(9)
C10 C27 C35 C36 179.8(6)
C33 C34 C35 C27 -177.9(6)
C33 C34 C35 C36 2.0(10)
C30 C36 C35 C27 -2.4(9)
C31 C36 C35 C27 177.3(6)
C30 C36 C35 C34 177.7(6)
C31 C36 C35 C34 -2.7(9)
C14 C15 C39 C44 -133.4(7)
C16 C15 C39 C44 50.6(9)
C14 C15 C39 C40 48.6(9)
C16 C15 C39 C40 -127.5(7)
C44 C39 C40 C41 5.0(11)
C15 C39 C40 C41 -176.9(7)
C39 C40 C41 C42 -1.8(11)
C40 C41 C42 C43 -2.3(11)
C40 C41 C42 C45 176.4(7)
N6 C45 C42 C41 -89(24)
N6 C45 C42 C43 90(24)
C41 C42 C43 C44 3.1(11)
C45 C42 C43 C44 -175.6(6)
C40 C39 C44 C43 -4.2(10)
C15 C39 C44 C43 177.7(6)
C42 C43 C44 C39 0.2(11)
C2 C1 N1 C4 -1.8(8)
C19 C1 N1 C4 -179.8(6)
C2 C1 N1 Au1 175.2(4)
C19 C1 N1 Au1 -2.7(8)
C5 C4 N1 C1 -179.7(6)
C3 C4 N1 C1 0.7(8)
C5 C4 N1 Au1 3.8(10)
C3 C4 N1 Au1 -175.8(5)
N4 Au1 N1 C1 3.0(5)
N3 Au1 N1 C1 7(2)
N2 Au1 N1 C1 -177.1(5)
N4 Au1 N1 C4 179.3(6)
N3 Au1 N1 C4 -177.1(15)
N2 Au1 N1 C4 -0.7(6)
C10 C9 N2 C6 -178.0(6)
C8 C9 N2 C6 1.4(7)
C10 C9 N2 Au1 -7.8(9)
C8 C9 N2 Au1 171.6(4)
C5 C6 N2 C9 176.5(6)
C7 C6 N2 C9 -0.7(7)
C5 C6 N2 Au1 6.3(9)
C7 C6 N2 Au1 -170.9(4)
N1 Au1 N2 C9 -173.0(5)
N4 Au1 N2 C9 -172.5(14)
N3 Au1 N2 C9 6.6(5)
N1 Au1 N2 C6 -4.0(5)
N4 Au1 N2 C6 -3.6(19)
N3 Au1 N2 C6 175.5(5)
C13 C14 N3 C11 -1.5(8)
C15 C14 N3 C11 179.9(6)
C13 C14 N3 Au1 179.6(5)
C15 C14 N3 Au1 1.0(9)
C10 C11 N3 C14 179.5(6)
C12 C11 N3 C14 0.8(8)
C10 C11 N3 Au1 -1.6(10)
C12 C11 N3 Au1 179.8(4)
N1 Au1 N3 C14 -7(2)
N4 Au1 N3 C14 -3.5(5)
N2 Au1 N3 C14 176.6(5)
N1 Au1 N3 C11 174.2(15)
N4 Au1 N3 C11 177.7(5)
N2 Au1 N3 C11 -2.2(5)
C18 C19 N4 C16 -2.8(8)
C1 C19 N4 C16 177.1(6)
C18 C19 N4 Au1 -177.8(4)
C1 C19 N4 Au1 2.1(8)
C17 C16 N4 C19 2.5(8)
C15 C16 N4 C19 -175.2(6)
C17 C16 N4 Au1 176.6(4)
C15 C16 N4 Au1 -1.0(9)
N1 Au1 N4 C19 -2.8(5)
N3 Au1 N4 C19 177.7(5)
N2 Au1 N4 C19 -3.2(19)
N1 Au1 N4 C16 -176.7(6)
N3 Au1 N4 C16 3.7(6)
N2 Au1 N4 C16 -177.2(14)
